data_2000834
loop_
_publ_author_name
'Englehardt, U.'
'Stromburg, B.'

_publ_section_title 2,8-Dioxo-2,8-diphenoxy-1,3,7,9-tetraaza-2\l^5^,8\l^5^-diphosphatricyclo[7.3.0.0^3,7^]dodekan
_journal_issue 6
_journal_name_full 'Acta Crystallographica Section C'
_journal_page_first 1074
_journal_page_last 1076
_journal_paper_doi 10.1107/S0108270191013331
_journal_volume 48
_journal_year 1992
_chemical_formula_sum 'C18 H22 N4 O4 P2'
_chemical_formula_weight 420.346
_space_group_crystal_system monoclinic
_space_group_IT_number 14
_space_group_name_Hall '-P 2ybc'
_space_group_name_H-M_alt 'P 1 21/c 1'
_cell_angle_alpha 90
_cell_angle_beta 110.33(3)
_cell_angle_gamma 90
_cell_formula_units_Z 2
_cell_length_a 6.995(2)
_cell_length_b 14.902(5)
_cell_length_c 9.803(4)
_cell_volume 958.2(6)
_diffrn_radiation_type Mo
_diffrn_radiation_wavelength 0.71069
_exptl_absorpt_coefficient_mu 0.25
_exptl_crystal_density_diffrn 1.457
_exptl_crystal_F_000 440
_cod_data_source_file bx0558.cif
_cod_data_source_block bx0558a
_cod_depositor_comments
;
 Marking attached hydrogen atoms.

 Antanas Vaitkus,
 2018-02-09
;
_cod_original_cell_volume 958.0(10)
_cod_database_code 2000834

loop_
_space_group_symop_id
_space_group_symop_operation_xyz
1 x,y,z
2 -x,y+1/2,-z+1/2
3 -x,-y,-z
4 x,-y+1/2,z+1/2

loop_
_atom_site_label
_atom_site_fract_x
_atom_site_fract_y
_atom_site_fract_z
_atom_site_U_iso_or_equiv
_atom_site_attached_hydrogens
P .45200(10) .94268(4) .12364(7) .0374(4) 0
O(1) .3275(3) .87500(10) .1596(2) .0500(10) 0
O(2) .6317(3) .98400(10) .25700(10) .0420(10) 0
N(1) .3202(3) 1.03290(10) .0413(2) .0370(10) 0
N(2) .5611(3) .90580(10) .0119(2) .0370(10) 0
C(1) .7843(4) .92620(10) .3479(2) .038(2) 0
C(2) .9489(5) .9047(2) .3105(3) .048(2) 1
C(3) 1.0950(5) .8485(2) .3986(3) .055(2) 1
C(4) 1.0749(5) .8149(2) .5230(3) .053(2) 1
C(5) .9102(5) .8383(2) .5600(3) .057(3) 1
C(6) .7626(5) .8947(2) .4730(3) .050(2) 1
C(7) .2268(5) 1.0921(2) .1207(3) .048(2) 2
C(8) .6127(5) .8362(2) -.1894(3) .050(2) 2
C(9) .4778(5) .8336(2) -.0966(3) .048(2) 2

loop_
_geom_bond_atom_site_label_1
_geom_bond_atom_site_label_2
_geom_bond_distance
P O(1) 1.454(2)
P N(1) 1.671(2)
N(1) N(2) 1.448(3)
N(2) C(9) 1.481(3)
C(8) C(9) 1.522(5)
P O(2) 1.589(2)
P N(2) 1.633(3)
N(1) C(7) 1.472(4)
C(7) C(8) 1.526(4)
O(2) C(1) 1.419(3)
